data_2235649
loop_
_publ_author_name
'Lakshmanan, D.'
'Murugavel, S.'
'Selvakumar, R.'
'Bakthadoss, M.'

_publ_section_title
;
 (<i>Z</i>)-3-(4-Chlorobenzyl)-1,5-benzothiazepin-4(5<i>H</i>)-one
;
_journal_coeditor_code TK5111
_journal_issue 7
_journal_name_full 'Acta Crystallographica Section E'
_journal_page_first o2130
_journal_paper_doi 10.1107/S1600536812026608
_journal_volume 68
_journal_year 2012
_chemical_formula_iupac 'C16 H12 Cl N O S'
_chemical_formula_moiety 'C16 H12 Cl N O S'
_chemical_formula_sum 'C16 H12 Cl N O S'
_chemical_formula_weight 301.78
_chemical_name_systematic
;
(<i>Z</i>)-3-(4-Chlorobenzyl)-1,5-benzothiazepin-4(5<i>H</i>)-one
;
_space_group_IT_number 61
_symmetry_cell_setting orthorhombic
_symmetry_space_group_name_Hall '-P 2ac 2ab'
_symmetry_space_group_name_H-M 'P b c a'
_atom_sites_solution_hydrogens geom
_atom_sites_solution_primary direct
_atom_sites_solution_secondary difmap
_cell_angle_alpha 90.00
_cell_angle_beta 90.00
_cell_angle_gamma 90.00
_cell_formula_units_Z 8
_cell_length_a 9.0486(3)
_cell_length_b 9.4105(3)
_cell_length_c 33.4876(10)
_cell_measurement_reflns_used 3130
_cell_measurement_temperature 293(2)
_cell_measurement_theta_max 27.0
_cell_measurement_theta_min 2.4
_cell_volume 2851.53(16)
_computing_cell_refinement 'APEX2 and SAINT (Bruker, 2004)'
_computing_data_collection 'APEX2 (Bruker, 2004)'
_computing_data_reduction 'SAINT and XPREP (Bruker, 2004)'
_computing_molecular_graphics 'ORTEP-3 (Farrugia, 1997)'
_computing_publication_material 'SHELXL97 (Sheldrick, 2008) and PLATON (Spek, 2009)'
_computing_structure_refinement 'SHELXL97 (Sheldrick, 2008)'
_computing_structure_solution 'SHELXS97 (Sheldrick, 2008)'
_diffrn_ambient_temperature 293(2)
_diffrn_detector_area_resol_mean 10.0
_diffrn_measured_fraction_theta_full 0.990
_diffrn_measured_fraction_theta_max 0.990
_diffrn_measurement_device_type 'Bruker APEXII CCD'
_diffrn_measurement_method '\w scans'
_diffrn_radiation_monochromator graphite
_diffrn_radiation_source 'fine-focus sealed tube'
_diffrn_radiation_type MoK\a
_diffrn_radiation_wavelength 0.71073
_diffrn_reflns_av_R_equivalents 0.0292
_diffrn_reflns_av_sigmaI/netI 0.0250
_diffrn_reflns_limit_h_max 11
_diffrn_reflns_limit_h_min -11
_diffrn_reflns_limit_k_max 11
_diffrn_reflns_limit_k_min -10
_diffrn_reflns_limit_l_max 29
_diffrn_reflns_limit_l_min -42
_diffrn_reflns_number 14850
_diffrn_reflns_theta_full 27.04
_diffrn_reflns_theta_max 27.04
_diffrn_reflns_theta_min 2.43
_exptl_absorpt_coefficient_mu 0.408
_exptl_absorpt_correction_T_max 0.941
_exptl_absorpt_correction_T_min 0.910
_exptl_absorpt_correction_type multi-scan
_exptl_absorpt_process_details '(SADABS; Sheldrick, 1996)'
_exptl_crystal_colour colourless
_exptl_crystal_density_diffrn 1.406
_exptl_crystal_density_method 'not measured'
_exptl_crystal_description block
_exptl_crystal_F_000 1248
_exptl_crystal_size_max 0.23
_exptl_crystal_size_mid 0.21
_exptl_crystal_size_min 0.15
_refine_diff_density_max 0.351
_refine_diff_density_min -0.454
_refine_ls_extinction_coef 0.0057(6)
_refine_ls_extinction_expression Fc^*^=kFc[1+0.001xFc^2^\l^3^/sin(2\q)]^-1/4^
_refine_ls_extinction_method 'SHELXL97 (Sheldrick, 2008)'
_refine_ls_goodness_of_fit_ref 1.030
_refine_ls_hydrogen_treatment constr
_refine_ls_matrix_type full
_refine_ls_number_parameters 182
_refine_ls_number_reflns 3099
_refine_ls_number_restraints 0
_refine_ls_restrained_S_all 1.030
_refine_ls_R_factor_all 0.0648
_refine_ls_R_factor_gt 0.0469
_refine_ls_shift/su_max 0.000
_refine_ls_shift/su_mean 0.000
_refine_ls_structure_factor_coef Fsqd
_refine_ls_weighting_details 'calc w=1/[\s^2^(Fo^2^)+(0.0432P)^2^+1.9074P] where P=(Fo^2^+2Fc^2^)/3'
_refine_ls_weighting_scheme calc
_refine_ls_wR_factor_gt 0.1089
_refine_ls_wR_factor_ref 0.1179
_reflns_number_gt 2382
_reflns_number_total 3099
_reflns_threshold_expression I>2\s(I)
_cod_data_source_file tk5111.cif
_cod_data_source_block I
_cod_database_code 2235649
_cod_database_fobs_code 2235649

loop_
_symmetry_equiv_pos_as_xyz
'x, y, z'
'-x+1/2, -y, z+1/2'
'-x, y+1/2, -z+1/2'
'x+1/2, -y+1/2, -z'
'-x, -y, -z'
'x-1/2, y, -z-1/2'
'x, -y-1/2, z-1/2'
'-x-1/2, y-1/2, z'

loop_
_atom_site_type_symbol
_atom_site_label
_atom_site_fract_x
_atom_site_fract_y
_atom_site_fract_z
_atom_site_U_iso_or_equiv
_atom_site_adp_type
_atom_site_calc_flag
_atom_site_refinement_flags
_atom_site_occupancy
_atom_site_symmetry_multiplicity
C C1 0.0719(3) 0.1514(2) 0.12513(6) 0.0476(5) Uani d . 1 1
H H1A 0.0655 0.1466 0.1528 0.057 Uiso calc R 1 1
C C2 0.0392(2) 0.3707(2) 0.07497(6) 0.0435(5) Uani d . 1 1
C C3 0.0021(3) 0.5128(3) 0.08041(7) 0.0580(7) Uani d . 1 1
H H3 0.0457 0.5643 0.1010 0.070 Uiso calc R 1 1
C C4 -0.0985(3) 0.5777(3) 0.05567(8) 0.0618(7) Uani d . 1 1
H H4 -0.1210 0.6733 0.0592 0.074 Uiso calc R 1 1
C C5 -0.1654(3) 0.5023(2) 0.02586(8) 0.0518(6) Uani d . 1 1
H H5 -0.2335 0.5466 0.0092 0.062 Uiso calc R 1 1
C C6 -0.1323(2) 0.3610(2) 0.02049(7) 0.0434(5) Uani d . 1 1
H H6 -0.1789 0.3098 0.0004 0.052 Uiso calc R 1 1
C C7 -0.0300(2) 0.2947(2) 0.04485(6) 0.0373(4) Uani d . 1 1
C C8 0.0158(2) 0.0388(2) 0.06027(6) 0.0399(5) Uani d . 1 1
C C9 0.0015(2) 0.0533(2) 0.10436(6) 0.0416(5) Uani d . 1 1
C C10 -0.0895(3) -0.0641(3) 0.12279(7) 0.0555(6) Uani d . 1 1
H H10A -0.1879 -0.0612 0.1114 0.067 Uiso calc R 1 1
H H10B -0.0457 -0.1547 0.1156 0.067 Uiso calc R 1 1
C C11 -0.1027(3) -0.0572(2) 0.16758(7) 0.0489(6) Uani d . 1 1
C C12 -0.0147(3) -0.1404(3) 0.19132(8) 0.0590(6) Uani d . 1 1
H H12 0.0524 -0.2022 0.1794 0.071 Uiso calc R 1 1
C C13 -0.0233(3) -0.1346(3) 0.23246(8) 0.0668(7) Uani d . 1 1
H H13 0.0367 -0.1922 0.2482 0.080 Uiso calc R 1 1
C C14 -0.1208(3) -0.0436(3) 0.24963(8) 0.0639(7) Uani d . 1 1
C C15 -0.2101(3) 0.0408(3) 0.22704(9) 0.0733(8) Uani d . 1 1
H H15 -0.2766 0.1028 0.2391 0.088 Uiso calc R 1 1
C C16 -0.2004(3) 0.0329(3) 0.18587(8) 0.0664(7) Uani d . 1 1
H H16 -0.2614 0.0899 0.1703 0.080 Uiso calc R 1 1
N N1 0.0078(2) 0.15261(18) 0.03612(5) 0.0405(4) Uani d . 1 1
H H1 0.0290 0.1363 0.0115 0.049 Uiso calc R 1 1
O O1 0.0322(2) -0.08062(16) 0.04596(4) 0.0551(4) Uani d . 1 1
S S1 0.17684(7) 0.29044(7) 0.104528(18) 0.0568(2) Uani d . 1 1
Cl Cl1 -0.13112(12) -0.03656(12) 0.30146(2) 0.1046(4) Uani d . 1 1

loop_
_atom_site_aniso_label
_atom_site_aniso_U_11
_atom_site_aniso_U_22
_atom_site_aniso_U_33
_atom_site_aniso_U_12
_atom_site_aniso_U_13
_atom_site_aniso_U_23
C1 0.0518(13) 0.0530(13) 0.0379(11) -0.0069(11) -0.0027(10) 0.0015(10)
C2 0.0495(13) 0.0381(12) 0.0428(11) -0.0122(10) 0.0066(9) -0.0021(9)
C3 0.0789(18) 0.0400(13) 0.0552(14) -0.0191(13) 0.0111(13) -0.0109(11)
C4 0.0796(19) 0.0336(12) 0.0721(17) 0.0004(12) 0.0225(15) -0.0012(12)
C5 0.0508(14) 0.0379(12) 0.0667(15) 0.0020(11) 0.0135(12) 0.0109(11)
C6 0.0418(11) 0.0363(12) 0.0522(12) -0.0045(9) 0.0039(10) 0.0036(9)
C7 0.0389(11) 0.0328(10) 0.0400(10) -0.0049(9) 0.0067(8) -0.0009(8)
C8 0.0440(12) 0.0361(12) 0.0396(10) 0.0032(9) -0.0035(9) -0.0018(9)
C9 0.0469(12) 0.0398(12) 0.0380(10) 0.0010(10) -0.0028(9) 0.0018(9)
C10 0.0696(16) 0.0478(13) 0.0492(13) -0.0110(12) -0.0046(12) 0.0040(11)
C11 0.0515(14) 0.0455(13) 0.0497(12) -0.0084(11) -0.0005(10) 0.0095(10)
C12 0.0615(16) 0.0559(15) 0.0595(14) 0.0044(13) -0.0010(12) 0.0090(12)
C13 0.0687(18) 0.0723(18) 0.0593(15) -0.0046(15) -0.0117(14) 0.0210(14)
C14 0.0653(17) 0.0791(18) 0.0472(13) -0.0228(15) 0.0080(12) 0.0081(13)
C15 0.0719(19) 0.078(2) 0.0698(17) 0.0061(16) 0.0219(15) 0.0040(15)
C16 0.0631(17) 0.0714(18) 0.0645(16) 0.0115(14) 0.0025(13) 0.0179(14)
N1 0.0527(11) 0.0347(9) 0.0342(8) 0.0024(8) 0.0011(8) -0.0025(7)
O1 0.0836(12) 0.0365(8) 0.0453(8) 0.0120(8) -0.0058(8) -0.0030(7)
S1 0.0541(4) 0.0654(4) 0.0509(3) -0.0224(3) -0.0093(3) 0.0030(3)
Cl1 0.1122(7) 0.1522(9) 0.0494(4) -0.0371(7) 0.0121(4) 0.0051(5)

loop_
_atom_type_symbol
_atom_type_description
_atom_type_scat_dispersion_real
_atom_type_scat_dispersion_imag
_atom_type_scat_source
C C 0.0033 0.0016 'International Tables Vol C Tables 4.2.6.8 and 6.1.1.4'
H H 0.0000 0.0000 'International Tables Vol C Tables 4.2.6.8 and 6.1.1.4'
N N 0.0061 0.0033 'International Tables Vol C Tables 4.2.6.8 and 6.1.1.4'
O O 0.0106 0.0060 'International Tables Vol C Tables 4.2.6.8 and 6.1.1.4'
S S 0.1246 0.1234 'International Tables Vol C Tables 4.2.6.8 and 6.1.1.4'
Cl Cl 0.1484 0.1585 'International Tables Vol C Tables 4.2.6.8 and 6.1.1.4'

loop_
_geom_angle_atom_site_label_1
_geom_angle_atom_site_label_2
_geom_angle_atom_site_label_3
_geom_angle
C9 C1 S1 125.10(17)
C9 C1 H1A 117.5
S1 C1 H1A 117.5
C7 C2 C3 118.8(2)
C7 C2 S1 120.49(17)
C3 C2 S1 120.64(18)
C4 C3 C2 120.6(2)
C4 C3 H3 119.7
C2 C3 H3 119.7
C5 C4 C3 120.2(2)
C5 C4 H4 119.9
C3 C4 H4 119.9
C4 C5 C6 120.1(2)
C4 C5 H5 120.0
C6 C5 H5 120.0
C5 C6 C7 120.4(2)
C5 C6 H6 119.8
C7 C6 H6 119.8
C6 C7 C2 119.92(19)
C6 C7 N1 117.91(18)
C2 C7 N1 122.02(19)
O1 C8 N1 119.98(18)
O1 C8 C9 118.70(18)
N1 C8 C9 121.31(18)
C1 C9 C8 123.0(2)
C1 C9 C10 124.05(19)
C8 C9 C10 112.71(18)
C11 C10 C9 114.76(19)
C11 C10 H10A 108.6
C9 C10 H10A 108.6
C11 C10 H10B 108.6
C9 C10 H10B 108.6
H10A C10 H10B 107.6
C16 C11 C12 118.0(2)
C16 C11 C10 121.6(2)
C12 C11 C10 120.5(2)
C11 C12 C13 121.5(3)
C11 C12 H12 119.2
C13 C12 H12 119.2
C14 C13 C12 119.0(3)
C14 C13 H13 120.5
C12 C13 H13 120.5
C13 C14 C15 121.2(3)
C13 C14 Cl1 118.8(2)
C15 C14 Cl1 120.0(2)
C14 C15 C16 118.9(3)
C14 C15 H15 120.5
C16 C15 H15 120.5
C11 C16 C15 121.3(3)
C11 C16 H16 119.3
C15 C16 H16 119.3
C8 N1 C7 130.05(17)
C8 N1 H1 115.0
C7 N1 H1 115.0
C1 S1 C2 99.08(10)

loop_
_geom_bond_atom_site_label_1
_geom_bond_atom_site_label_2
_geom_bond_distance
C1 C9 1.320(3)
C1 S1 1.758(2)
C1 H1A 0.9300
C2 C7 1.386(3)
C2 C3 1.391(3)
C2 S1 1.761(2)
C3 C4 1.374(4)
C3 H3 0.9300
C4 C5 1.366(4)
C4 H4 0.9300
C5 C6 1.374(3)
C5 H5 0.9300
C6 C7 1.382(3)
C6 H6 0.9300
C7 N1 1.411(3)
C8 O1 1.231(2)
C8 N1 1.344(3)
C8 C9 1.488(3)
C9 C10 1.509(3)
C10 C11 1.506(3)
C10 H10A 0.9700
C10 H10B 0.9700
C11 C16 1.370(4)
C11 C12 1.371(3)
C12 C13 1.381(4)
C12 H12 0.9300
C13 C14 1.357(4)
C13 H13 0.9300
C14 C15 1.363(4)
C14 Cl1 1.739(3)
C15 C16 1.383(4)
C15 H15 0.9300
C16 H16 0.9300
N1 H1 0.8600

loop_
_geom_hbond_atom_site_label_D
_geom_hbond_atom_site_label_H
_geom_hbond_atom_site_label_A
_geom_hbond_site_symmetry_A
_geom_hbond_distance_DH
_geom_hbond_distance_HA
_geom_hbond_distance_DA
_geom_hbond_angle_DHA
N1 H1 O1 5 0.86 2.07 2.854(2) 151

loop_
_geom_torsion_atom_site_label_1
_geom_torsion_atom_site_label_2
_geom_torsion_atom_site_label_3
_geom_torsion_atom_site_label_4
_geom_torsion
C7 C2 C3 C4 -1.7(3)
S1 C2 C3 C4 175.82(19)
C2 C3 C4 C5 1.3(4)
C3 C4 C5 C6 0.0(4)
C4 C5 C6 C7 -0.7(3)
C5 C6 C7 C2 0.2(3)
C5 C6 C7 N1 -175.39(19)
C3 C2 C7 C6 1.0(3)
S1 C2 C7 C6 -176.59(15)
C3 C2 C7 N1 176.41(19)
S1 C2 C7 N1 -1.2(3)
S1 C1 C9 C8 6.9(3)
S1 C1 C9 C10 -179.25(19)
O1 C8 C9 C1 135.4(2)
N1 C8 C9 C1 -46.0(3)
O1 C8 C9 C10 -39.0(3)
N1 C8 C9 C10 139.5(2)
C1 C9 C10 C11 3.5(3)
C8 C9 C10 C11 177.9(2)
C9 C10 C11 C16 79.7(3)
C9 C10 C11 C12 -99.3(3)
C16 C11 C12 C13 0.1(4)
C10 C11 C12 C13 179.1(2)
C11 C12 C13 C14 -0.4(4)
C12 C13 C14 C15 0.4(4)
C12 C13 C14 Cl1 -179.9(2)
C13 C14 C15 C16 0.0(4)
Cl1 C14 C15 C16 -179.7(2)
C12 C11 C16 C15 0.3(4)
C10 C11 C16 C15 -178.7(2)
C14 C15 C16 C11 -0.3(4)
O1 C8 N1 C7 170.5(2)
C9 C8 N1 C7 -8.1(3)
C6 C7 N1 C8 -131.7(2)
C2 C7 N1 C8 52.8(3)
C9 C1 S1 C2 58.0(2)
C7 C2 S1 C1 -60.21(19)
C3 C2 S1 C1 122.26(19)

loop_
_cod_related_entry_id
_cod_related_entry_database
_cod_related_entry_code
1 ChemSpider 30657921
